data_1539307
loop_
_publ_author_name
'Tateyama, H.'
'Shimoda, S.'
'Sudo, T.'

_publ_section_title
;
 Synthesis and crystal structure of a triple chain silicate, Na Mg4 Si6
 O16 (O H)2
;
_journal_name_full 'Contributions to Mineralogy and Petrology (23,1969-)'
_journal_page_first 149
_journal_page_last 156
_journal_volume 66
_journal_year 1978
_chemical_formula_sum 'H2 Mg4 Na2 O18 Si6'
_chemical_name_systematic 'Na2 Mg4 (Si6 O16 (O H)2)'
_space_group_IT_number 15
_symmetry_space_group_name_Hall '-C 2yc'
_symmetry_space_group_name_H-M 'C 1 2/c 1'
_cell_angle_alpha 90
_cell_angle_beta 106.97
_cell_angle_gamma 90
_cell_formula_units_Z 4
_cell_length_a 10.152
_cell_length_b 27.137
_cell_length_c 5.276
_cell_volume 1390.222
_citation_journal_id_ASTM CMPEAP
_cod_data_source_file Tateyama_CMPEAP_1978_184.cif
_cod_data_source_block H2Mg4Na2O18Si6
_cod_database_code 1539307

loop_
_symmetry_equiv_pos_as_xyz
x,y,z
-x,y,-z+1/2
-x,-y,-z
x,-y,z-1/2
x+1/2,y+1/2,z
-x+1/2,y+1/2,-z+1/2
-x+1/2,-y+1/2,-z
x+1/2,-y+1/2,z-1/2

loop_
_atom_site_label
_atom_site_type_symbol
_atom_site_fract_x
_atom_site_fract_y
_atom_site_fract_z
_atom_site_occupancy
_atom_site_U_iso_or_equiv
O7 O-2 0.379 0.195 0.806 1 0.0
Mg1 Mg+2 0.5 0.028 -0.25 1 0.0
O1 O-2 0.167 0.999 0.975 1 0.0
Mg2 Mg+2 0.5 0.083 0.25 1 0.0
O3 O-2 0.167 0.168 0.965 1 0.0
Na1 Na+1 0.5 0.416 0.25 1 0.0
O8 O-2 0.386 0.139 0.369 1 0.0
Si1 Si+4 0.215 -0.028 0.739 1 0.0
O6 O-2 0.392 -0.028 0.834 1 0.0
Mg3 Mg+2 0.5 0.139 -0.25 1 0.0
O9 O-2 0.395 0.083 0.853 1 0.0
O5 O-2 0.168 0.167 0.463 1 0.0
Mg4 Mg+2 0.5 0.194 0.25 1 0.0
Si2 Si+4 0.217 0.139 0.239 1 0.0
Si3 Si+4 0.215 0.195 0.739 1 0.0
Na2 Na+1 0.5 0.267 -0.25 1 0.0
O4 O-2 0.141 0.246 0.645 1 0.0
O2 O-2 0.161 -0.083 0.67 1 0.0
